data_4124300
loop_
_publ_author_name
'Hylton, Rebecca K.'
'Tizzard, Graham J.'
'Threlfall, Terence L.'
'Ellis, Amy L.'
'Coles, Simon J.'
'Seaton, Colin C.'
'Schulze, Eric'
'Lorenz, Heike'
'Seidel-Morgenstern, Andreas'
'Stein, Matthias'
'Price, Sarah L.'

_publ_section_title
;
 Are the Crystal Structures of Enantiopure and Racemic Mandelic Acids
 Determined by Kinetics or Thermodynamics?
;
_journal_issue 34
_journal_name_full 'Journal of the American Chemical Society'
_journal_page_first 11095
_journal_page_last 11104
_journal_paper_doi 10.1021/jacs.5b05938
_journal_volume 137
_journal_year 2015
_chemical_absolute_configuration syn
_chemical_formula_moiety 'C8 H6 Cl F O3'
_chemical_formula_sum 'C8 H6 Cl F O3'
_chemical_formula_weight 204.58
_chemical_name_systematic
; 
 (S)-4-chloro 2-fluoromandelic acid 
;
_space_group_IT_number 4
_symmetry_cell_setting monoclinic
_symmetry_space_group_name_Hall 'P 2yb'
_symmetry_space_group_name_H-M 'P 1 21 1'
_atom_sites_solution_hydrogens geom
_atom_sites_solution_primary direct
_atom_sites_solution_secondary difmap
_audit_creation_method SHELXL-97
_cell_angle_alpha 90.00
_cell_angle_beta 95.565(9)
_cell_angle_gamma 90.00
_cell_formula_units_Z 4
_cell_length_a 7.9508(7)
_cell_length_b 7.0951(9)
_cell_length_c 15.8626(15)
_cell_measurement_reflns_used 1017
_cell_measurement_temperature 293(2)
_cell_measurement_theta_max 28.4955
_cell_measurement_theta_min 2.9822
_cell_volume 890.62(16)
_computing_cell_refinement
;
CrysAlisPro, Oxford Diffraction Ltd.,
Version 1.171.33.52 (release 06-11-2009 CrysAlis171 .NET)
(compiled Nov  6 2009,16:24:50)
;
_computing_data_collection
;
CrysAlisPro, Oxford Diffraction Ltd.,
Version 1.171.33.52 (release 06-11-2009 CrysAlis171 .NET)
(compiled Nov  6 2009,16:24:50)
;
_computing_data_reduction
;
CrysAlisPro, Oxford Diffraction Ltd.,
Version 1.171.33.52 (release 06-11-2009 CrysAlis171 .NET)
(compiled Nov  6 2009,16:24:50)
;
_computing_structure_refinement 'SHELXL-97 (Sheldrick, 1997)'
_computing_structure_solution 'SHELXS-97 (Sheldrick, 1990)'
_diffrn_ambient_temperature 293(2)
_diffrn_detector_area_resol_mean 8.3367
_diffrn_measured_fraction_theta_full 0.998
_diffrn_measured_fraction_theta_max 0.865
_diffrn_measurement_details
;
  1 omega  -60.00   47.00   1.0000   10.3600
omega____ theta____ kappa____ phi______ frames
    -      -21.2308   77.0000   30.0000 107

  2 omega  -57.00   61.00   1.0000   10.3600
omega____ theta____ kappa____ phi______ frames
    -      -21.2308   77.0000  120.0000 118
;
_diffrn_measurement_device_type 'Xcalibur, Sapphire2, large Be window'
_diffrn_measurement_method '\w scans'
_diffrn_radiation_monochromator graphite
_diffrn_radiation_source 'Enhance (Mo) X-ray Source'
_diffrn_radiation_type MoK\a
_diffrn_radiation_wavelength 0.71073
_diffrn_reflns_av_R_equivalents 0.0321
_diffrn_reflns_av_sigmaI/netI 0.0912
_diffrn_reflns_limit_h_max 5
_diffrn_reflns_limit_h_min -10
_diffrn_reflns_limit_k_max 5
_diffrn_reflns_limit_k_min -8
_diffrn_reflns_limit_l_max 19
_diffrn_reflns_limit_l_min -20
_diffrn_reflns_number 3502
_diffrn_reflns_theta_full 26.30
_diffrn_reflns_theta_max 28.56
_diffrn_reflns_theta_min 2.99
_exptl_absorpt_coefficient_mu 0.414
_exptl_absorpt_correction_T_max 1.00000
_exptl_absorpt_correction_T_min 0.42727
_exptl_absorpt_correction_type multi-scan
_exptl_absorpt_process_details
;
CrysAlisPro, Oxford Diffraction Ltd.,
Version 1.171.33.52 (release 06-11-2009 CrysAlis171 .NET)
(compiled Nov  6 2009,16:24:50)
Empirical absorption correction using spherical harmonics,
implemented in SCALE3 ABSPACK scaling algorithm.
;
_exptl_crystal_colour colourless
_exptl_crystal_density_diffrn 1.526
_exptl_crystal_density_method 'not measured'
_exptl_crystal_description block
_exptl_crystal_F_000 416
_exptl_crystal_size_max 0.6
_exptl_crystal_size_mid 0.5
_exptl_crystal_size_min 0.25
_refine_diff_density_max 0.278
_refine_diff_density_min -0.249
_refine_diff_density_rms 0.048
_refine_ls_abs_structure_details 'Flack H D (1983), Acta Cryst. A39, 876-881'
_refine_ls_abs_structure_Flack 0.09(13)
_refine_ls_extinction_method none
_refine_ls_goodness_of_fit_ref 0.851
_refine_ls_hydrogen_treatment mixed
_refine_ls_matrix_type full
_refine_ls_number_parameters 399
_refine_ls_number_reflns 2587
_refine_ls_number_restraints 607
_refine_ls_restrained_S_all 0.782
_refine_ls_R_factor_all 0.1109
_refine_ls_R_factor_gt 0.0502
_refine_ls_shift/su_max 0.080
_refine_ls_shift/su_mean 0.007
_refine_ls_structure_factor_coef Fsqd
_refine_ls_weighting_details 'calc w=1/[\s^2^(Fo^2^)+(0.0586P)^2^+0.0000P] where P=(Fo^2^+2Fc^2^)/3'
_refine_ls_weighting_scheme calc
_refine_ls_wR_factor_gt 0.0994
_refine_ls_wR_factor_ref 0.1167
_reflns_number_gt 1332
_reflns_number_total 2587
_reflns_threshold_expression >2sigma(I)
_cod_data_source_file ja5b05938_si_001.cif
_cod_data_source_block S_4Cl2FMA
_cod_depositor_comments 'Adding full bibliography for 4124298--4124305.cif.'
_cod_original_sg_symbol_H-M 'P 21'
_cod_database_code 4124300

loop_
_symmetry_equiv_pos_as_xyz
'x, y, z'
'-x, y+1/2, -z'

loop_
_atom_site_label
_atom_site_type_symbol
_atom_site_fract_x
_atom_site_fract_y
_atom_site_fract_z
_atom_site_U_iso_or_equiv
_atom_site_adp_type
_atom_site_occupancy
_atom_site_symmetry_multiplicity
_atom_site_calc_flag
_atom_site_refinement_flags
_atom_site_disorder_assembly
_atom_site_disorder_group
O1A O -0.7686(3) -0.6711(6) -0.41123(18) 0.0517(10) Uani 1 1 d U . .
O2A O -0.6224(3) -0.6422(5) -0.52423(16) 0.0425(8) Uani 1 1 d U . .
O3A O -0.3320(3) -0.6932(5) -0.43359(17) 0.0390(8) Uani 1 1 d U B .
C1A C -0.6279(4) -0.6744(6) -0.4499(2) 0.0350(10) Uani 1 1 d U B .
C2A C -0.4764(5) -0.7289(7) -0.3904(3) 0.0342(10) Uani 1 1 d U . .
O1B O -1.2816(3) -0.6230(5) -0.59360(18) 0.0460(9) Uani 1 1 d U . .
O2B O -1.0353(3) -0.6270(6) -0.51509(18) 0.0577(10) Uani 1 1 d U . .
O3B O -0.8698(4) -0.4796(5) -0.64188(19) 0.0403(9) Uani 1 1 d U A .
C1B C -1.1161(5) -0.5996(7) -0.5820(3) 0.0358(10) Uani 1 1 d U A .
C2B C -1.0413(5) -0.5364(8) -0.6620(3) 0.0391(11) Uani 1 1 d U . .
C3B C -1.062(6) -0.682(3) -0.7338(12) 0.044(3) Uani 0.568(7) 1 d PDU A 1
C4B C -0.992(3) -0.869(3) -0.7063(12) 0.053(4) Uani 0.568(7) 1 d PDU A 1
F1B F -0.9484(6) -0.9134(8) -0.6387(4) 0.068(2) Uani 0.568(7) 1 d PDU A 1
C5B C -0.991(2) -1.022(2) -0.7632(9) 0.064(3) Uani 0.568(7) 1 d PDU A 1
H5B H -0.9552 -1.1414 -0.7455 0.077 Uiso 0.568(7) 1 calc PR A 1
C6B C -1.046(3) -0.982(2) -0.8477(8) 0.071(4) Uani 0.568(7) 1 d PDU A 1
C7B C -1.104(3) -0.809(2) -0.8719(10) 0.083(5) Uani 0.568(7) 1 d PDU A 1
H7B H -1.1409 -0.7871 -0.9284 0.100 Uiso 0.568(7) 1 calc PR A 1
C8B C -1.109(4) -0.668(3) -0.8142(12) 0.076(4) Uani 0.568(7) 1 d PDU A 1
H8B H -1.1498 -0.5514 -0.8340 0.091 Uiso 0.568(7) 1 calc PR A 1
Cl1B Cl -1.0480(7) -1.1614(9) -0.9227(4) 0.110(2) Uani 0.568(7) 1 d PDU A 1
C3C C -1.051(8) -0.690(4) -0.7238(16) 0.046(4) Uani 0.432(7) 1 d PDU A 2
C4C C -1.125(4) -0.618(3) -0.8080(16) 0.059(4) Uani 0.432(7) 1 d PDU A 2
F1C F -1.1484(15) -0.4735(15) -0.8296(5) 0.119(4) Uani 0.432(7) 1 d PDU A 2
C5C C -1.146(4) -0.735(3) -0.8819(13) 0.077(5) Uani 0.432(7) 1 d PDU A 2
H5C H -1.1868 -0.6883 -0.9348 0.092 Uiso 0.432(7) 1 calc PR A 2
C6C C -1.101(4) -0.923(3) -0.8681(11) 0.076(6) Uani 0.432(7) 1 d PDU A 2
C7C C -1.042(3) -0.989(3) -0.7907(11) 0.065(5) Uani 0.432(7) 1 d PDU A 2
H7C H -1.0111 -1.1150 -0.7835 0.078 Uiso 0.432(7) 1 calc PR A 2
C8C C -1.030(4) -0.869(4) -0.7240(13) 0.053(5) Uani 0.432(7) 1 d PDU A 2
H8C H -1.0026 -0.9240 -0.6712 0.063 Uiso 0.432(7) 1 calc PR A 2
Cl1C Cl -1.1200(13) -1.0715(12) -0.9545(4) 0.126(3) Uani 0.432(7) 1 d PDU A 2
C3A C -0.4691(13) -0.6315(11) -0.3076(4) 0.0341(15) Uani 0.874(6) 1 d PDU B 1
C4A C -0.4832(9) -0.7309(14) -0.2336(4) 0.072(2) Uani 0.874(6) 1 d PDU B 1
F1A F -0.5249(8) -0.9068(9) -0.2372(2) 0.152(3) Uani 0.874(6) 1 d PDU B 1
C5A C -0.4657(11) -0.6480(17) -0.1545(4) 0.098(3) Uani 0.874(6) 1 d PDU B 1
H5A H -0.4750 -0.7186 -0.1058 0.118 Uiso 0.874(6) 1 calc PR B 1
C6A C -0.4346(10) -0.4623(16) -0.1503(4) 0.081(3) Uani 0.874(6) 1 d PDU B 1
C7A C -0.4246(13) -0.3564(14) -0.2217(5) 0.076(2) Uani 0.874(6) 1 d PDU B 1
H7A H -0.4078 -0.2269 -0.2177 0.091 Uiso 0.874(6) 1 calc PR B 1
C8A C -0.4400(12) -0.4446(11) -0.3007(4) 0.056(2) Uani 0.874(6) 1 d PDU B 1
H8A H -0.4301 -0.3736 -0.3493 0.067 Uiso 0.874(6) 1 calc PR B 1
Cl1A Cl -0.4098(4) -0.3540(8) -0.05216(18) 0.149(2) Uani 0.874(6) 1 d PDU B 1
C3D C -0.455(12) -0.614(6) -0.296(3) 0.053(6) Uani 0.126(6) 1 d PDU B 2
C4D C -0.405(9) -0.426(6) -0.2992(19) 0.059(7) Uani 0.126(6) 1 d PDU B 2
F1D F -0.446(5) -0.347(5) -0.3713(17) 0.138(12) Uani 0.126(6) 1 d PDU B 2
C5D C -0.390(10) -0.300(7) -0.232(2) 0.072(8) Uani 0.126(6) 1 d PDU B 2
H5D H -0.3381 -0.1829 -0.2359 0.086 Uiso 0.126(6) 1 calc PR B 2
C6D C -0.454(8) -0.356(5) -0.1609(19) 0.067(8) Uani 0.126(6) 1 d PDU B 2
C7D C -0.520(7) -0.534(5) -0.159(2) 0.063(8) Uani 0.126(6) 1 d PDU B 2
H7D H -0.5587 -0.5755 -0.1081 0.076 Uiso 0.126(6) 1 calc PR B 2
C8D C -0.533(6) -0.657(5) -0.227(3) 0.056(2) Uani 0.126(6) 1 d PDU B 2
H8D H -0.5948 -0.7680 -0.2255 0.067 Uiso 0.126(6) 1 calc PR B 2
Cl1D Cl -0.447(3) -0.213(2) -0.0725(8) 0.095(6) Uani 0.126(6) 1 d PDU B 2
H1B H -1.323(7) -0.661(9) -0.541(3) 0.091(18) Uiso 1 1 d . . .
H2A H -0.497(4) -0.863(5) -0.384(2) 0.015(9) Uiso 1 1 d . . .
H3B H -0.827(6) -0.562(7) -0.609(3) 0.056(18) Uiso 1 1 d . . .
H2B H -1.103(5) -0.422(7) -0.683(2) 0.035(12) Uiso 1 1 d . . .
H1A H -0.861(6) -0.643(10) -0.453(3) 0.091(19) Uiso 1 1 d . . .
H3A H -0.240(8) -0.775(9) -0.422(3) 0.10(2) Uiso 1 1 d . . .

loop_
_atom_site_aniso_label
_atom_site_aniso_U_11
_atom_site_aniso_U_22
_atom_site_aniso_U_33
_atom_site_aniso_U_23
_atom_site_aniso_U_13
_atom_site_aniso_U_12
O1A 0.0261(15) 0.095(3) 0.0347(16) 0.0125(19) 0.0046(13) 0.0059(19)
O2A 0.0286(14) 0.069(2) 0.0302(14) 0.0105(17) 0.0044(11) -0.0028(17)
O3A 0.0248(15) 0.053(2) 0.0406(15) 0.0061(16) 0.0106(12) 0.0031(16)
C1A 0.0260(19) 0.043(3) 0.036(2) 0.004(2) 0.0032(16) -0.002(2)
C2A 0.027(2) 0.039(3) 0.037(2) 0.010(2) 0.0063(17) 0.003(2)
O1B 0.0260(15) 0.076(2) 0.0357(16) 0.0113(17) 0.0035(12) -0.0040(17)
O2B 0.0258(14) 0.113(3) 0.0337(16) 0.011(2) 0.0015(12) 0.000(2)
O3B 0.0296(16) 0.052(2) 0.0393(18) 0.0013(17) 0.0058(14) -0.0035(16)
C1B 0.031(2) 0.041(3) 0.035(2) -0.001(2) 0.0034(18) 0.001(2)
C2B 0.026(2) 0.056(3) 0.036(2) 0.002(2) 0.0049(18) 0.000(2)
C3B 0.041(10) 0.070(6) 0.024(5) -0.010(4) 0.020(5) -0.020(6)
C4B 0.040(11) 0.068(6) 0.051(6) -0.023(5) 0.003(7) -0.023(6)
F1B 0.069(4) 0.060(4) 0.076(4) 0.004(3) 0.011(3) 0.003(3)
C5B 0.042(8) 0.077(7) 0.073(7) -0.018(6) -0.001(6) -0.003(6)
C6B 0.071(10) 0.097(8) 0.048(7) -0.023(7) 0.017(7) -0.030(7)
C7B 0.117(14) 0.107(10) 0.026(6) -0.008(7) 0.007(6) -0.025(12)
C8B 0.088(9) 0.112(9) 0.030(5) -0.004(6) 0.019(6) -0.003(9)
Cl1B 0.125(4) 0.126(5) 0.083(3) -0.056(3) 0.033(3) -0.046(3)
C3C 0.031(9) 0.069(7) 0.041(7) -0.008(6) 0.012(8) -0.014(8)
C4C 0.061(10) 0.079(8) 0.039(7) -0.006(6) 0.013(7) -0.046(9)
F1C 0.195(10) 0.111(7) 0.043(5) 0.018(5) -0.025(5) -0.001(8)
C5C 0.079(12) 0.113(10) 0.039(7) -0.012(8) 0.010(7) -0.012(11)
C6C 0.094(16) 0.088(10) 0.048(7) -0.024(9) 0.015(8) -0.051(12)
C7C 0.059(13) 0.076(9) 0.061(8) -0.027(8) 0.007(9) -0.016(8)
C8C 0.044(13) 0.071(7) 0.042(8) -0.019(6) -0.003(7) -0.036(8)
Cl1C 0.188(8) 0.123(7) 0.068(4) -0.048(4) 0.028(4) -0.059(5)
C3A 0.019(3) 0.053(3) 0.031(3) 0.003(3) 0.003(3) -0.001(3)
C4A 0.087(6) 0.091(5) 0.038(3) -0.002(3) 0.011(3) -0.019(5)
F1A 0.276(7) 0.129(4) 0.050(2) 0.037(3) 0.007(3) -0.105(5)
C5A 0.112(6) 0.151(7) 0.032(3) 0.001(4) 0.008(4) -0.029(7)
C6A 0.055(5) 0.145(7) 0.044(3) -0.040(4) 0.011(3) -0.011(7)
C7A 0.066(6) 0.089(6) 0.072(4) -0.028(4) 0.001(4) 0.002(4)
C8A 0.058(5) 0.061(4) 0.048(3) -0.005(3) -0.003(3) 0.009(4)
Cl1A 0.128(2) 0.250(6) 0.0694(16) -0.084(3) 0.0200(14) -0.031(3)
C3D 0.038(15) 0.077(11) 0.043(8) -0.018(9) -0.002(7) -0.001(13)
C4D 0.044(16) 0.073(12) 0.060(10) -0.020(8) 0.003(12) -0.008(13)
F1D 0.22(3) 0.11(2) 0.081(13) 0.005(14) -0.02(2) -0.03(3)
C5D 0.060(19) 0.085(15) 0.073(11) -0.032(11) 0.017(14) 0.000(16)
C6D 0.057(17) 0.087(14) 0.055(12) -0.021(11) -0.003(14) 0.015(16)
C7D 0.063(18) 0.090(14) 0.036(12) -0.010(11) 0.002(13) 0.020(15)
C8D 0.058(5) 0.061(4) 0.048(3) -0.005(3) -0.003(3) 0.009(4)
Cl1D 0.184(16) 0.057(9) 0.040(6) 0.000(6) -0.003(7) 0.054(10)

loop_
_atom_type_symbol
_atom_type_description
_atom_type_scat_dispersion_real
_atom_type_scat_dispersion_imag
_atom_type_scat_source
C C 0.0033 0.0016 'International Tables Vol C Tables 4.2.6.8 and 6.1.1.4'
H H 0.0000 0.0000 'International Tables Vol C Tables 4.2.6.8 and 6.1.1.4'
Cl Cl 0.1484 0.1585 'International Tables Vol C Tables 4.2.6.8 and 6.1.1.4'
F F 0.0171 0.0103 'International Tables Vol C Tables 4.2.6.8 and 6.1.1.4'
O O 0.0106 0.0060 'International Tables Vol C Tables 4.2.6.8 and 6.1.1.4'

loop_
_geom_angle_atom_site_label_1
_geom_angle_atom_site_label_2
_geom_angle_atom_site_label_3
_geom_angle
C1A O1A H1A 108(3)
C2A O3A H3A 117(4)
O2A C1A O1A 124.1(3)
O2A C1A C2A 124.0(3)
O1A C1A C2A 111.9(3)
O3A C2A C3A 112.5(5)
O3A C2A C1A 106.6(3)
C3A C2A C1A 113.4(5)
O3A C2A C3D 109(3)
C3A C2A C3D 4(3)
C1A C2A C3D 116(3)
O3A C2A H2A 112.5(18)
C3A C2A H2A 110.5(19)
C1A C2A H2A 101(2)
C3D C2A H2A 112(2)
C1B O1B H1B 109(3)
C2B O3B H3B 105(4)
O2B C1B O1B 122.8(4)
O2B C1B C2B 124.4(4)
O1B C1B C2B 112.7(4)
O3B C2B C3C 110(3)
O3B C2B C1B 109.9(4)
C3C C2B C1B 110(2)
O3B C2B C3B 112.8(18)
C3C C2B C3B 6(2)
C1B C2B C3B 113.4(14)
O3B C2B H2B 106(2)
C3C C2B H2B 113(3)
C1B C2B H2B 107(2)
C3B C2B H2B 107(3)
C8B C3B C2B 133(2)
C8B C3B C4B 114.9(12)
C2B C3B C4B 111.9(17)
F1B C4B C5B 111.7(17)
F1B C4B C3B 126.3(14)
C5B C4B C3B 121.5(14)
C4B C5B C6B 116.0(14)
C4B C5B H5B 122.0
C6B C5B H5B 122.0
C7B C6B C5B 121.4(11)
C7B C6B Cl1B 119.3(10)
C5B C6B Cl1B 119.3(11)
C6B C7B C8B 120.7(14)
C6B C7B H7B 119.7
C8B C7B H7B 119.6
C3B C8B C7B 125.3(19)
C3B C8B H8B 117.4
C7B C8B H8B 117.4
C8C C3C C2B 138(3)
C8C C3C C4C 112.0(15)
C2B C3C C4C 110(2)
F1C C4C C5C 106(2)
F1C C4C C3C 129.8(19)
C5C C4C C3C 122.7(18)
C4C C5C C6C 114.6(16)
C4C C5C H5C 122.7
C6C C5C H5C 122.7
C7C C6C C5C 122.4(13)
C7C C6C Cl1C 120.3(13)
C5C C6C Cl1C 117.4(13)
C6C C7C C8C 118.8(18)
C6C C7C H7C 120.6
C8C C7C H7C 120.6
C3C C8C C7C 129(2)
C3C C8C H8C 115.6
C7C C8C H8C 115.6
C8A C3A C4A 117.4(6)
C8A C3A C2A 121.5(6)
C4A C3A C2A 121.0(6)
F1A C4A C3A 119.9(6)
F1A C4A C5A 117.0(7)
C3A C4A C5A 123.0(8)
C6A C5A C4A 117.7(8)
C6A C5A H5A 121.1
C4A C5A H5A 121.1
C5A C6A C7A 121.5(7)
C5A C6A Cl1A 119.0(7)
C7A C6A Cl1A 119.4(8)
C6A C7A C8A 119.4(8)
C6A C7A H7A 120.3
C8A C7A H7A 120.3
C3A C8A C7A 120.8(7)
C3A C8A H8A 119.6
C7A C8A H8A 119.6
C8D C3D C4D 114(2)
C8D C3D C2A 126(4)
C4D C3D C2A 116(3)
F1D C4D C3D 113(3)
F1D C4D C5D 113(3)
C3D C4D C5D 127(2)
C6D C5D C4D 116(2)
C6D C5D H5D 121.9
C4D C5D H5D 121.9
C5D C6D C7D 118(2)
C5D C6D Cl1D 122(2)
C7D C6D Cl1D 120(2)
C6D C7D C8D 124(2)
C6D C7D H7D 118.2
C8D C7D H7D 118.2
C3D C8D C7D 119(2)
C3D C8D H8D 120.3
C7D C8D H8D 120.3

loop_
_geom_bond_atom_site_label_1
_geom_bond_atom_site_label_2
_geom_bond_distance
O1A C1A 1.327(4)
O1A H1A 0.97(5)
O2A C1A 1.205(4)
O3A C2A 1.416(5)
O3A H3A 0.94(6)
C1A C2A 1.507(5)
C2A C3A 1.480(7)
C2A C3D 1.69(4)
C2A H2A 0.97(4)
O1B C1B 1.321(5)
O1B H1B 0.97(5)
O2B C1B 1.202(4)
O3B C2B 1.428(5)
O3B H3B 0.84(5)
C1B C2B 1.520(5)
C2B C3C 1.463(19)
C2B C3B 1.535(14)
C2B H2B 0.99(5)
C3B C8B 1.30(3)
C3B C4B 1.49(4)
C4B F1B 1.138(18)
C4B C5B 1.41(2)
C5B C6B 1.400(15)
C5B H5B 0.9300
C6B C7B 1.351(17)
C6B Cl1B 1.740(11)
C7B C8B 1.36(2)
C7B H7B 0.9300
C8B H8B 0.9300
C3C C8C 1.28(4)
C3C C4C 1.50(4)
C4C F1C 1.09(2)
C4C C5C 1.43(2)
C5C C6C 1.396(19)
C5C H5C 0.9300
C6C C7C 1.354(18)
C6C Cl1C 1.723(13)
C7C C8C 1.36(2)
C7C H7C 0.9300
C8C H8C 0.9300
C3A C8A 1.349(9)
C3A C4A 1.382(9)
C4A F1A 1.291(11)
C4A C5A 1.381(10)
C5A C6A 1.342(14)
C5A H5A 0.9300
C6A C7A 1.368(11)
C6A Cl1A 1.730(7)
C7A C8A 1.395(9)
C7A H7A 0.9300
C8A H8A 0.9300
C3D C8D 1.35(2)
C3D C4D 1.39(2)
C4D F1D 1.29(2)
C4D C5D 1.39(2)
C5D C6D 1.34(2)
C5D H5D 0.9300
C6D C7D 1.37(2)
C6D Cl1D 1.724(17)
C7D C8D 1.39(2)
C7D H7D 0.9300
C8D H8D 0.9300

loop_
_geom_hbond_atom_site_label_D
_geom_hbond_atom_site_label_H
_geom_hbond_atom_site_label_A
_geom_hbond_distance_DH
_geom_hbond_distance_HA
_geom_hbond_distance_DA
_geom_hbond_angle_DHA
_geom_hbond_site_symmetry_A
O1B H1B O3A 0.97(5) 1.72(5) 2.655(4) 160(5) 1_455
O1B H1B O2A 0.97(5) 2.42(5) 3.025(3) 120(4) 1_455
O3B H3B O2A 0.84(5) 2.09(5) 2.823(4) 147(5) .
O1A H1A O2B 0.97(5) 1.62(5) 2.575(4) 169(6) .
O3A H3A O3B 0.94(6) 1.93(6) 2.786(4) 150(5) 2_444
